data_2011980
loop_
_publ_author_name
'Seela, Frank'
'He, Yang'
'Reuter, Hans'
'Heithoff, Eva-Maria'

_publ_section_title
;
 The high-<i>anti</i> conformation of
 8-aza-1,3-dideaza-2'-deoxyadenosine
;
_journal_issue 5
_journal_name_full 'Acta Crystallographica Section C'
_journal_page_first 660
_journal_page_last 662
_journal_paper_doi 10.1107/S0108270101004152
_journal_volume 57
_journal_year 2001
_chemical_formula_moiety 'C11 H14 N4 O3'
_chemical_formula_sum 'C11 H14 N4 O3'
_chemical_formula_weight 250.26
_chemical_name_common 8-Aza-1,3dideaza-2'-deoxyadenosine
_chemical_name_systematic
;
4-amino-1-(2-deoxy-\b-D-erythro-pentofuranosyl)
-1H-benzotriazole
;
_space_group_IT_number 19
_symmetry_cell_setting orthorhombic
_symmetry_space_group_name_Hall 'P 2ac 2ab'
_symmetry_space_group_name_H-M 'P 21 21 21'
_audit_creation_method SHELXL-97
_cell_angle_alpha 90.00
_cell_angle_beta 90.00
_cell_angle_gamma 90.00
_cell_formula_units_Z 4
_cell_length_a 6.9590(10)
_cell_length_b 8.5640(10)
_cell_length_c 18.734(3)
_cell_measurement_reflns_used 38
_cell_measurement_temperature 293(2)
_cell_measurement_theta_max 17.28
_cell_measurement_theta_min 2.60
_cell_volume 1116.5(3)
_computing_cell_refinement XSCANS
_computing_data_collection 'XSCANS (Siemens, 1996)'
_computing_data_reduction 'SHELXTL (Sheldrick, 1997)'
_computing_molecular_graphics 'SHELXTL and DIAMOND (Brandenburg, 1999)'
_computing_publication_material SHELXTL
_computing_structure_refinement 'SHELXL97 (Sheldrick, 1997)'
_computing_structure_solution 'SHELXS97 (Sheldrick, 1990)'
_diffrn_ambient_temperature 293(2)
_diffrn_measured_fraction_theta_full 1.000
_diffrn_measured_fraction_theta_max 1.000
_diffrn_measurement_device_type 'Bruker P4'
_diffrn_measurement_method '2\q/\w scans'
_diffrn_radiation_monochromator graphite
_diffrn_radiation_source 'fine-focus sealed tube'
_diffrn_radiation_type MoK\a
_diffrn_radiation_wavelength .71073
_diffrn_reflns_av_R_equivalents .0407
_diffrn_reflns_av_sigmaI/netI .0277
_diffrn_reflns_limit_h_max 8
_diffrn_reflns_limit_h_min -8
_diffrn_reflns_limit_k_max 10
_diffrn_reflns_limit_k_min -10
_diffrn_reflns_limit_l_max 22
_diffrn_reflns_limit_l_min -22
_diffrn_reflns_number 1169
_diffrn_reflns_theta_full 25.00
_diffrn_reflns_theta_max 25.00
_diffrn_reflns_theta_min 2.17
_diffrn_standards_decay_% none
_diffrn_standards_interval_count 97
_diffrn_standards_number 3
_exptl_absorpt_coefficient_mu .111
_exptl_absorpt_correction_type none
_exptl_crystal_colour colourless
_exptl_crystal_density_diffrn 1.489
_exptl_crystal_density_meas ?
_exptl_crystal_density_method 'not measured'
_exptl_crystal_description prism
_exptl_crystal_F_000 528
_exptl_crystal_size_max .48
_exptl_crystal_size_mid .16
_exptl_crystal_size_min .15
_refine_diff_density_max .284
_refine_diff_density_min -.216
_refine_ls_extinction_method none
_refine_ls_goodness_of_fit_ref 1.098
_refine_ls_hydrogen_treatment constr
_refine_ls_matrix_type full
_refine_ls_number_parameters 179
_refine_ls_number_reflns 1169
_refine_ls_number_restraints 1
_refine_ls_restrained_S_all 1.097
_refine_ls_R_factor_all .0455
_refine_ls_R_factor_gt .0412
_refine_ls_shift/su_max <0.001
_refine_ls_shift/su_mean .000
_refine_ls_structure_factor_coef Fsqd
_refine_ls_weighting_details 'calc w=1/[\s^2^(Fo^2^)+(0.0756P)^2^+0.0595P] where P=(Fo^2^+2Fc^2^)/3'
_refine_ls_weighting_scheme calc
_refine_ls_wR_factor_ref .1126
_reflns_number_gt 1058
_reflns_number_total 1169
_reflns_threshold_expression I>2\s(I)
_cod_data_source_file jz1443.cif
_cod_data_source_block I
_cod_depositor_comments
;
The following automatic conversions were performed:
'_symmetry_cell_setting' value 'Orthorhombic' changed to 'orthorhombic'
according to '/home/saulius/struct/CIF-dictionaries/cif_core.dic'
dictionary named 'cif_core.dic' version 2.4.1 from 2010-06-29.

Automatic conversion script
Id: cif_fix_enum 1527 2010-12-29 10:47:43Z saulius 

The following automatic conversions were performed:

'_chemical_melting_point' value 'not measured' was changed to '?' -
the value is undefined or not given.

'_symmetry_cell_setting' value
'Orthorhombic' changed to 'orthorhombic' according to
/home/saulius/struct/CIF-dictionaries/cif_core.dic dictionary named
'cif_core.dic' version 2.4.1 from 2010-06-29.

Automatic conversion script
Id: cif_fix_values 1715 2011-07-08 13:25:40Z adriana 

The following automatic conversions were performed:

'_exptl_crystal_density_meas' value 'not measured' was changed to '?'
- the value is perceived as not measured.

Automatic conversion script
Id: cif_fix_values 3008 2015-01-20 13:52:24Z robertas 
;
_cod_database_code 2011980

loop_
_symmetry_equiv_pos_as_xyz
'x, y, z'
'-x+1/2, -y, z+1/2'
'-x, y+1/2, -z+1/2'
'x+1/2, -y+1/2, -z'

loop_
_atom_site_label
_atom_site_fract_x
_atom_site_fract_y
_atom_site_fract_z
_atom_site_U_iso_or_equiv
_atom_site_adp_type
_atom_site_calc_flag
_atom_site_refinement_flags
_atom_site_occupancy
_atom_site_disorder_assembly
_atom_site_disorder_group
_atom_site_type_symbol
N1 .1684(4) .5740(2) .40172(11) .0344(5) Uani d . 1 . . N
N2 .1641(4) .6902(2) .35268(12) .0380(5) Uani d . 1 . . N
N3 .1667(4) .8227(2) .38687(12) .0380(5) Uani d . 1 . . N
C3A .1712(4) .7946(3) .45903(13) .0327(6) Uani d . 1 . . C
C4 .1694(4) .8992(3) .51766(15) .0374(6) Uani d . 1 . . C
N4 .1693(5) 1.0582(3) .50795(15) .0536(7) Uani d . 1 . . N
H41 .1698 1.1195 .5443 .064 Uiso calc R 1 . . H
H42 .1688 1.0965 .4655 .064 Uiso calc R 1 . . H
C5 .1702(5) .8297(4) .58456(15) .0436(7) Uani d . 1 . . C
H5 .1677 .8929 .6249 .052 Uiso calc R 1 . . H
C6 .1749(5) .6662(4) .59312(15) .0454(7) Uani d . 1 . . C
H6 .1775 .6259 .6392 .054 Uiso calc R 1 . . H
C7 .1757(5) .5637(3) .53703(15) .0414(6) Uani d . 1 . . C
H7 .1780 .4560 .5433 .050 Uiso calc R 1 . . H
C7A .1727(4) .6334(3) .46948(14) .0334(6) Uani d . 1 . . C
C1' .1507(4) .4098(3) .38316(14) .0346(6) Uani d . 1 . . C
H1' .0551 .3610 .4144 .042 Uiso calc R 1 . . H
C2' .0981(4) .3772(3) .30607(15) .0395(7) Uani d . 1 . . C
H2'1 .1665 .4454 .2735 .047 Uiso calc R 1 . . H
H2'2 -.0390 .3866 .2980 .047 Uiso calc R 1 . . H
C3' .1655(4) .2092(3) .29977(15) .0366(6) Uani d . 1 B . C
H3'1 .1876 .1792 .2500 .044 Uiso calc R 1 . . H
O3' .0253(3) .1123(2) .33292(12) .0431(5) Uani d . 1 . . O
H3' .0750 .0296 .3449 .052 Uiso calc R 1 . . H
C4' .3530(4) .2106(3) .34302(14) .0351(6) Uani d . 1 . . C
H4' .3638 .1119 .3692 .042 Uiso calc R 1 A 1 H
O4' .3309(4) .3360(2) .39368(10) .0496(6) Uani d . 1 B . O
C5'1 .5326(5) .2346(5) .3004(2) .0576(9) Uani d P .614(3) B 1 C
H511 .5573 .1442 .2706 .069 Uiso calc PR .614(3) B 1 H
H512 .5193 .3254 .2699 .069 Uiso calc PR .614(3) B 1 H
O5'1 .6813(5) .2562(5) .3479(2) .0676(12) Uani d P .614(3) B 1 O
H5'1 .7778 .2119 .3330 .081 Uiso calc PR .614(3) B 1 H
C5'2 .5326(5) .2346(5) .3004(2) .0576(9) Uani d P .386(3) B 2 C
H521 .6379 .2415 .3342 .069 Uiso calc PR .386(3) B 2 H
H522 .5530 .1401 .2729 .069 Uiso calc PR .386(3) B 2 H
O5'2 .5511(10) .3526(9) .2561(3) .070(2) Uani d P .386(3) B 2 O
H5'2 .6378 .3340 .2277 .084 Uiso calc PR .386(3) B 2 H

loop_
_atom_site_aniso_label
_atom_site_aniso_U_11
_atom_site_aniso_U_22
_atom_site_aniso_U_33
_atom_site_aniso_U_12
_atom_site_aniso_U_13
_atom_site_aniso_U_23
N1 .0411(12) .0274(10) .0346(10) .0014(12) .0009(11) .0021(9)
N2 .0465(13) .0300(11) .0375(11) .0017(13) .0048(12) .0014(9)
N3 .0442(12) .0298(10) .0400(11) .0007(12) .0056(12) -.0001(9)
C3A .0314(12) .0286(13) .0382(13) .0008(14) .0055(13) -.0001(10)
C4 .0358(13) .0331(13) .0432(14) .0008(13) .0067(14) -.0057(11)
N4 .0742(19) .0317(12) .0550(14) -.0051(15) .0200(16) -.0109(11)
C5 .0421(15) .0508(16) .0379(13) -.0036(17) .0042(14) -.0098(13)
C6 .0491(16) .0530(17) .0340(12) .0042(17) -.0018(15) .0048(13)
C7 .0450(15) .0382(14) .0409(13) .0019(16) -.0014(15) .0063(12)
C7A .0315(12) .0311(13) .0376(13) .0013(13) .0032(14) -.0032(11)
C1' .0393(15) .0258(12) .0388(13) .0057(12) .0000(13) .0005(11)
C2' .0472(16) .0300(13) .0414(15) .0003(13) -.0140(13) .0010(12)
C3' .0457(14) .0291(13) .0349(13) .0018(14) -.0047(13) -.0005(11)
O3' .0392(10) .0280(10) .0620(12) -.0002(9) -.0069(10) .0026(10)
C4' .0397(14) .0277(12) .0378(13) .0007(13) -.0009(12) -.0008(11)
O4' .0528(12) .0494(12) .0467(11) .0215(12) -.0183(11) -.0186(10)
C5'1 .0507(17) .066(2) .0564(19) -.0077(18) .0099(16) -.0066(19)
O5'1 .0333(18) .082(3) .088(3) -.003(2) .003(2) -.020(3)
C5'2 .0507(17) .066(2) .0564(19) -.0077(18) .0099(16) -.0066(19)
O5'2 .067(5) .085(5) .058(4) .001(4) .025(4) .016(4)

loop_
_atom_type_symbol
_atom_type_description
_atom_type_scat_dispersion_real
_atom_type_scat_dispersion_imag
_atom_type_scat_source
C C .0033 .0016 'International Tables Vol C Tables 4.2.6.8 and 6.1.1.4'
H H .0000 .0000 'International Tables Vol C Tables 4.2.6.8 and 6.1.1.4'
N N .0061 .0033 'International Tables Vol C Tables 4.2.6.8 and 6.1.1.4'
O O .0106 .0060 'International Tables Vol C Tables 4.2.6.8 and 6.1.1.4'

loop_
_geom_angle_atom_site_label_1
_geom_angle_atom_site_label_2
_geom_angle_atom_site_label_3
_geom_angle
_geom_angle_publ_flag
N2 N1 C7A 110.9(2) yes
N2 N1 C1' 123.1(2) yes
C7A N1 C1' 125.7(2) yes
N3 N2 N1 107.8(2) no
N2 N3 C3A 109.4(2) no
N3 C3A C7A 108.2(2) no
N3 C3A C4 130.7(2) no
C7A C3A C4 121.1(2) no
N4 C4 C5 123.0(3) no
N4 C4 C3A 121.6(3) no
C5 C4 C3A 115.4(2) no
C4 N4 H41 120.0 no
C4 N4 H42 120.0 no
H41 N4 H42 120.0 no
C4 C5 C6 121.9(3) no
C4 C5 H5 119.0 no
C6 C5 H5 119.0 no
C7 C6 C5 123.3(3) no
C7 C6 H6 118.3 no
C5 C6 H6 118.3 no
C6 C7 C7A 114.9(3) no
C6 C7 H7 122.6 no
C7A C7 H7 122.6 no
N1 C7A C3A 103.8(2) no
N1 C7A C7 132.9(2) no
C3A C7A C7 123.3(2) no
O4' C1' N1 108.8(2) no
O4' C1' C2' 105.3(2) no
N1 C1' C2' 115.3(2) no
O4' C1' H1' 109.1 no
N1 C1' H1' 109.1 no
C2' C1' H1' 109.1 no
C1' C2' C3' 100.1(2) no
C1' C2' H2'1 111.8 no
C3' C2' H2'1 111.8 no
C1' C2' H2'2 111.8 no
C3' C2' H2'2 111.8 no
H2'1 C2' H2'2 109.5 no
O3' C3' C2' 107.9(2) no
O3' C3' C4' 110.9(2) no
C2' C3' C4' 102.4(2) no
O3' C3' H3'1 111.8 no
C2' C3' H3'1 111.8 no
C4' C3' H3'1 111.8 no
C3' O3' H3' 109.5 no
O4' C4' C5'1 109.7(3) no
O4' C4' C3' 105.2(2) no
C5'1 C4' C3' 115.4(2) no
O4' C4' H4' 108.8 no
C5'1 C4' H4' 108.8 no
C3' C4' H4' 108.8 no
C1' O4' C4' 109.6(2) no
C4' C5'1 H511 110.2 no
C4' C5'1 H512 110.2 no
O5'1 C5'1 C4' 107.5(3) no
O5'1 C5'1 H511 110.2 no
O5'1 C5'1 H512 110.2 no
H511 C5'1 H512 108.5 no
C4' C5'2 H521 106.9 no
C4' C5'2 H522 106.9 no
O5'2 C5'2 C4' 121.6(6) no
O5'2 C5'2 H521 106.9 no
O5'2 C5'2 H522 106.9 no
H521 C5'2 H522 106.7 no

loop_
_geom_bond_atom_site_label_1
_geom_bond_atom_site_label_2
_geom_bond_site_symmetry_2
_geom_bond_distance
_geom_bond_publ_flag
N1 N2 . 1.355(3) no
N1 C7A . 1.368(3) no
N1 C1' . 1.454(3) yes
N2 N3 . 1.303(3) no
N3 C3A . 1.373(3) no
C3A C7A . 1.394(3) no
C3A C4 . 1.417(4) no
C4 N4 . 1.374(4) no
C4 C5 . 1.387(4) no
N4 H41 . .8600 no
N4 H42 . .8600 no
C5 C6 . 1.410(4) no
C5 H5 . .9300 no
C6 C7 . 1.369(4) no
C6 H6 . .9300 no
C7 C7A . 1.399(4) no
C7 H7 . .9300 no
C1' O4' . 1.418(4) no
C1' C2' . 1.516(4) no
C1' H1' . .9800 no
C2' C3' . 1.518(4) no
C2' H2'1 . .9700 no
C2' H2'2 . .9700 no
C3' O3' . 1.423(4) no
C3' C4' . 1.536(4) no
C3' H3'1 . .9800 no
O3' H3' . .8200 no
C4' O4' . 1.442(3) no
C4' C5'1 . 1.497(4) no
C4' H4' . .9800 no
C5'1 O5'1 . 1.378(5) no
C5'1 H511 . .9700 no
C5'1 H512 . .9700 no
C5'2 O5'2 . 1.314(8) no
C5'2 H521 . .9700 no
C5'2 H522 . .9700 no
O5'1 H5'1 . .8200 no
O5'2 H5'2 . .8200 no

loop_
_geom_hbond_atom_site_label_D
_geom_hbond_atom_site_label_H
_geom_hbond_atom_site_label_A
_geom_hbond_site_symmetry_A
_geom_hbond_distance_DH
_geom_hbond_distance_HA
_geom_hbond_distance_DA
_geom_hbond_angle_DHA
N4 H41 O5'1 4_466 .86 2.28 3.134(5) 170.1
N4 H41 O4' 4_466 .86 2.66 3.125(4) 115.5
N4 H42 O3' 1_565 .86 2.68 3.460(4) 151.4
O3' H3' N3 1_545 .82 2.04 2.854(3) 171.0
O5'1 H5'1 O3' 1_655 .82 1.92 2.706(4) 159.9
O5'2 H5'2 N2 3_645 .82 2.38 3.164(7) 159.3
O5'2 H5'2 N3 3_645 .82 2.54 3.331(7) 161.6

loop_
_geom_torsion_atom_site_label_1
_geom_torsion_atom_site_label_2
_geom_torsion_atom_site_label_3
_geom_torsion_atom_site_label_4
_geom_torsion
_geom_torsion_publ_flag
C7A N1 N2 N3 .4(3) yes
C1' N1 N2 N3 174.6(3) yes
N1 N2 N3 C3A -.5(3) yes
N2 N3 C3A C7A .4(4) no
N2 N3 C3A C4 -177.8(3) no
N3 C3A C4 N4 -2.4(6) no
C7A C3A C4 N4 179.5(3) no
N3 C3A C4 C5 178.3(3) no
C7A C3A C4 C5 .3(5) no
N4 C4 C5 C6 -178.5(4) no
C3A C4 C5 C6 .7(5) no
C4 C5 C6 C7 -1.1(6) no
C5 C6 C7 C7A .4(5) no
N2 N1 C7A C3A -.1(3) no
C1' N1 C7A C3A -174.2(3) no
N2 N1 C7A C7 179.1(3) no
C1' N1 C7A C7 5.0(5) no
N3 C3A C7A N1 -.2(4) no
C4 C3A C7A N1 178.3(3) no
N3 C3A C7A C7 -179.5(3) no
C4 C3A C7A C7 -1.0(5) no
C6 C7 C7A N1 -178.4(4) no
C6 C7 C7A C3A .7(5) no
N2 N1 C1' O4' 109.5(3) yes
C7A N1 C1' O4' -77.1(4) yes
N2 N1 C1' C2' -8.4(4) no
C7A N1 C1' C2' 164.9(3) no
O4' C1' C2' C3' 39.7(3) yes
N1 C1' C2' C3' 159.6(3) no
C1' C2' C3' O3' 77.9(3) no
C1' C2' C3' C4' -39.1(3) yes
O3' C3' C4' O4' -88.7(3) no
C2' C3' C4' O4' 26.1(3) yes
O3' C3' C4' C5'1 150.2(3) yes
O3' C3' C4' C5'2 150.2(3) yes
C2' C3' C4' C5'1 -95.0(3) no
N1 C1' O4' C4' -148.6(2) no
C2' C1' O4' C4' -24.5(3) yes
C5'1 C4' O4' C1' 123.5(3) no
C3' C4' O4' C1' -1.2(3) yes
O4' C4' C5'1 O5'1 52.5(4) no
C3' C4' C5'1 O5'1 171.1(3) yes
O4' C4' C5'1 O5'2 -66.2(5) no
C3' C4' C5'1 O5'2 52.4(6) yes
